data_1537385
loop_
_publ_author_name
'Hansson, A.'

_publ_section_title
;
 On the crystal structure of hydrated sodium peroxoborate
;
_journal_name_full 'Acta Chemica Scandinavica (1-27,1973-42,1988)'
_journal_page_first 934
_journal_page_last 935
_journal_volume 15
_journal_year 1961
_chemical_formula_sum 'B2 H16 Na2 O14'
_chemical_name_systematic 'Na2 (B2 (O2)2 (O H)4) (H2 O)6'
_space_group_IT_number 2
_symmetry_space_group_name_Hall '-P 1'
_symmetry_space_group_name_H-M 'P -1'
_cell_angle_alpha 101
_cell_angle_beta 110
_cell_angle_gamma 120
_cell_formula_units_Z 1
_cell_length_a 7.43
_cell_length_b 6.81
_cell_length_c 8.15
_cell_volume 300.597
_citation_journal_id_ASTM ACSAA4
_cod_data_source_file Hansson_ACSAA4_1961_1919.cif
_cod_data_source_block H16B2Na2O14
_cod_original_cell_volume 300.5975
_cod_original_formula_sum 'H16 B2 Na2 O14'
_cod_database_code 1537385

loop_
_symmetry_equiv_pos_as_xyz
x,y,z
-x,-y,-z

loop_
_atom_site_label
_atom_site_type_symbol
_atom_site_fract_x
_atom_site_fract_y
_atom_site_fract_z
_atom_site_occupancy
_atom_site_U_iso_or_equiv
O1 O-2 0.24 0.445 0.245 1 0.0
O3 O-2 0.295 0.62 0.895 1 0.0
O4 O-2 0.2 0.065 0.83 1 0.0
O7 O-1 0.14 0.25 0.52 1 0.0
O6 O-1 0.235 0.105 0.53 1 0.0
Na1 Na+1 0 0 0 1 0.0
O5 O-2 0.235 0.81 0.635 1 0.0
B1 B+3 0.12 0.93 0.615 1 0.0
Na2 Na+1 0 0.5 0 1 0.0
O2 O-2 0.205 0.95 0.265 1 0.0
